data_7132301
loop_
_publ_author_name
'Nan, Jiang'
'Liang, Lu'

_publ_section_title
;
 Rhodium-catalyzed divergent dehydroxylation/alkenylation of
 hydroxyisoindolinones with vinylene carbonate
;
_journal_name_full 'Chemical Communications'
_journal_paper_doi 10.1039/D3CC03760F
_journal_year 2023
_chemical_formula_sum 'C17 H13 N O2'
_chemical_formula_weight 263.28
_space_group_crystal_system triclinic
_space_group_IT_number 2
_space_group_name_Hall '-P 1'
_space_group_name_H-M_alt 'P -1'
_atom_sites_solution_hydrogens geom
_audit_creation_method SHELXL-2014/7
_audit_update_record
;
2023-08-02 deposited with the CCDC.	2023-11-02 downloaded from the CCDC.
;
_cell_angle_alpha 95.635(6)
_cell_angle_beta 103.483(6)
_cell_angle_gamma 110.434(5)
_cell_formula_units_Z 2
_cell_length_a 7.5438(13)
_cell_length_b 9.2653(16)
_cell_length_c 10.844(2)
_cell_measurement_reflns_used 8130
_cell_measurement_temperature 273(2)
_cell_measurement_theta_max 55.090
_cell_measurement_theta_min 5.523
_cell_volume 677.1(2)
_computing_structure_refinement 'SHELXL-2014/7 (Sheldrick, 2014)'
_diffrn_ambient_temperature 273(2)
_diffrn_measured_fraction_theta_full 0.997
_diffrn_measured_fraction_theta_max 0.997
_diffrn_measurement_device_type Bruker
_diffrn_radiation_type MoK\a
_diffrn_radiation_wavelength 0.71073
_diffrn_reflns_av_R_equivalents 0.0675
_diffrn_reflns_av_unetI/netI 0.0410
_diffrn_reflns_Laue_measured_fraction_full 0.997
_diffrn_reflns_Laue_measured_fraction_max 0.997
_diffrn_reflns_limit_h_max 9
_diffrn_reflns_limit_h_min -9
_diffrn_reflns_limit_k_max 11
_diffrn_reflns_limit_k_min -11
_diffrn_reflns_limit_l_max 13
_diffrn_reflns_limit_l_min -13
_diffrn_reflns_number 24188
_diffrn_reflns_point_group_measured_fraction_full 0.997
_diffrn_reflns_point_group_measured_fraction_max 0.997
_diffrn_reflns_theta_full 25.242
_diffrn_reflns_theta_max 25.999
_diffrn_reflns_theta_min 2.393
_exptl_absorpt_coefficient_mu 0.085
_exptl_crystal_colour colorless
_exptl_crystal_density_diffrn 1.291
_exptl_crystal_description block
_exptl_crystal_F_000 276
_exptl_crystal_size_max 0.2
_exptl_crystal_size_mid 0.15
_exptl_crystal_size_min 0.11
_refine_diff_density_max 0.509
_refine_diff_density_min -0.475
_refine_diff_density_rms 0.114
_refine_ls_extinction_method none
_refine_ls_goodness_of_fit_ref 1.112
_refine_ls_hydrogen_treatment constr
_refine_ls_matrix_type full
_refine_ls_number_parameters 182
_refine_ls_number_reflns 2654
_refine_ls_number_restraints 0
_refine_ls_restrained_S_all 1.112
_refine_ls_R_factor_all 0.1397
_refine_ls_R_factor_gt 0.1189
_refine_ls_shift/su_max 0.000
_refine_ls_shift/su_mean 0.000
_refine_ls_structure_factor_coef Fsqd
_refine_ls_weighting_details 'w=1/[\s^2^(Fo^2^)+(0.1561P)^2^+3.9949P] where P=(Fo^2^+2Fc^2^)/3'
_refine_ls_weighting_scheme calc
_refine_ls_wR_factor_gt 0.3796
_refine_ls_wR_factor_ref 0.3955
_reflns_Friedel_coverage 0.000
_reflns_number_gt 2024
_reflns_number_total 2654
_reflns_threshold_expression 'I > 2\s(I)'
_cod_data_source_file d3cc03760f2.cif
_cod_data_source_block 1
_cod_original_cell_volume 677.2(2)
_cod_database_code 7132301
_shelx_shelxl_version_number 2014/7
_shelx_space_group_comment
;
The symmetry employed for this shelxl refinement is uniquely defined
by the following loop, which should always be used as a source of
symmetry information in preference to the above space-group names.
They are only intended as comments.
;

loop_
_space_group_symop_operation_xyz
'x, y, z'
'-x, -y, -z'

loop_
_atom_site_label
_atom_site_type_symbol
_atom_site_fract_x
_atom_site_fract_y
_atom_site_fract_z
_atom_site_U_iso_or_equiv
_atom_site_adp_type
_atom_site_occupancy
_atom_site_site_symmetry_order
_atom_site_calc_flag
_atom_site_refinement_flags_posn
_atom_site_refinement_flags_adp
_atom_site_refinement_flags_occupancy
_atom_site_disorder_assembly
_atom_site_disorder_group
O1 O 0.5930(7) 0.2429(6) 0.1631(5) 0.0504(13) Uani 1 1 d . . . . .
C4 C 0.7532(9) 0.0857(6) 0.2778(6) 0.0329(13) Uani 1 1 d . . . . .
N1 N 0.8822(7) 0.3721(5) 0.3383(5) 0.0328(11) Uani 1 1 d . . . . .
H1 H 0.8404 0.3810 0.4049 0.039 Uiso 1 1 calc R U . . .
C16 C 1.0470(9) 0.4813(7) 0.3243(6) 0.0346(13) Uani 1 1 d . . . . .
C9 C 0.7823(9) 0.2391(7) 0.2315(6) 0.0341(13) Uani 1 1 d . . . . .
C2 C 0.5630(10) -0.1174(8) 0.3681(7) 0.0444(16) Uani 1 1 d . . . . .
H2 H 0.4514 -0.1632 0.3952 0.053 Uiso 1 1 calc R U . . .
C3 C 0.5857(8) 0.0167(7) 0.3161(6) 0.0360(14) Uani 1 1 d . . . . .
C1 C 0.7022(10) -0.1845(7) 0.3809(6) 0.0403(15) Uani 1 1 d . . . . .
C6 C 0.8681(11) -0.1135(8) 0.3421(7) 0.0456(16) Uani 1 1 d . . . . .
H6 H 0.9636 -0.1566 0.3507 0.055 Uiso 1 1 calc R U . . .
C10 C 0.9105(10) 0.2792(7) 0.1434(6) 0.0408(15) Uani 1 1 d . . . . .
C5 C 0.8948(10) 0.0202(7) 0.2909(6) 0.0394(14) Uani 1 1 d . . . . .
H5 H 1.0075 0.0666 0.2650 0.047 Uiso 1 1 calc R U . . .
C7 C 0.4380(10) 0.0846(8) 0.2960(8) 0.0482(17) Uani 1 1 d . . . . .
H7 H 0.3384 0.0554 0.3363 0.058 Uiso 1 1 calc R U . . .
C14 C 1.2057(11) 0.4889(9) 0.1352(7) 0.0483(17) Uani 1 1 d . . . . .
H14 H 1.3087 0.5857 0.1717 0.058 Uiso 1 1 calc R U . . .
C15 C 1.0661(9) 0.4232(7) 0.1974(6) 0.0372(14) Uani 1 1 d . . . . .
C8 C 0.4451(10) 0.1883(8) 0.2200(8) 0.0505(18) Uani 1 1 d . . . . .
H8 H 0.3444 0.2260 0.2044 0.061 Uiso 1 1 calc R U . . .
C11 C 0.8933(13) 0.1978(9) 0.0244(7) 0.055(2) Uani 1 1 d . . . . .
H11 H 0.7907 0.1010 -0.0127 0.066 Uiso 1 1 calc R U . . .
C13 C 1.1873(14) 0.4056(11) 0.0162(8) 0.063(2) Uani 1 1 d . . . . .
H13 H 1.2806 0.4458 -0.0274 0.076 Uiso 1 1 calc R U . . .
C12 C 1.0326(16) 0.2643(11) -0.0374(8) 0.070(3) Uani 1 1 d . . . . .
H12 H 1.0215 0.2118 -0.1181 0.084 Uiso 1 1 calc R U . . .
C17 C 0.6740(13) -0.3317(9) 0.4373(9) 0.062(2) Uani 1 1 d . . . . .
H17A H 0.7066 -0.4036 0.3858 0.093 Uiso 1 1 calc R U . . .
H17B H 0.5389 -0.3803 0.4374 0.093 Uiso 1 1 calc R U . . .
H17C H 0.7587 -0.3044 0.5243 0.093 Uiso 1 1 calc R U . . .
O2 O 1.1566(7) 0.6020(5) 0.4020(5) 0.0477(12) Uani 1 1 d . . . . .

loop_
_atom_site_aniso_label
_atom_site_aniso_U_11
_atom_site_aniso_U_22
_atom_site_aniso_U_33
_atom_site_aniso_U_23
_atom_site_aniso_U_13
_atom_site_aniso_U_12
O1 0.048(3) 0.049(3) 0.053(3) 0.018(2) 0.004(2) 0.022(2)
C4 0.039(3) 0.028(3) 0.033(3) 0.005(2) 0.008(2) 0.017(2)
N1 0.038(3) 0.025(2) 0.037(3) 0.006(2) 0.017(2) 0.011(2)
C16 0.040(3) 0.027(3) 0.038(3) 0.005(2) 0.014(3) 0.011(2)
C9 0.038(3) 0.030(3) 0.033(3) 0.005(2) 0.008(2) 0.014(2)
C2 0.039(3) 0.037(3) 0.060(4) 0.014(3) 0.016(3) 0.015(3)
C3 0.029(3) 0.031(3) 0.044(3) 0.006(3) 0.007(2) 0.009(2)
C1 0.044(3) 0.030(3) 0.045(4) 0.007(3) 0.008(3) 0.016(3)
C6 0.059(4) 0.047(4) 0.044(4) 0.013(3) 0.018(3) 0.033(3)
C10 0.060(4) 0.033(3) 0.034(3) 0.012(2) 0.016(3) 0.020(3)
C5 0.042(3) 0.039(3) 0.046(3) 0.011(3) 0.018(3) 0.021(3)
C7 0.034(3) 0.042(4) 0.072(5) 0.014(3) 0.017(3) 0.017(3)
C14 0.055(4) 0.052(4) 0.050(4) 0.021(3) 0.026(3) 0.025(3)
C15 0.045(3) 0.034(3) 0.042(3) 0.015(3) 0.020(3) 0.020(3)
C8 0.042(4) 0.040(4) 0.070(5) 0.011(3) 0.007(3) 0.022(3)
C11 0.091(6) 0.042(4) 0.036(3) 0.006(3) 0.023(4) 0.027(4)
C13 0.089(6) 0.083(6) 0.053(4) 0.036(4) 0.044(5) 0.052(5)
C12 0.115(8) 0.067(5) 0.039(4) 0.014(4) 0.034(5) 0.041(6)
C17 0.064(5) 0.041(4) 0.084(6) 0.028(4) 0.021(4) 0.022(4)
O2 0.051(3) 0.035(2) 0.048(3) 0.004(2) 0.023(2) 0.002(2)

loop_
_atom_type_symbol
_atom_type_description
_atom_type_scat_dispersion_real
_atom_type_scat_dispersion_imag
_atom_type_scat_source
C C 0.0033 0.0016 'International Tables Vol C Tables 4.2.6.8 and 6.1.1.4'
H H 0.0000 0.0000 'International Tables Vol C Tables 4.2.6.8 and 6.1.1.4'
N N 0.0061 0.0033 'International Tables Vol C Tables 4.2.6.8 and 6.1.1.4'
O O 0.0106 0.0060 'International Tables Vol C Tables 4.2.6.8 and 6.1.1.4'

loop_
_geom_angle_atom_site_label_1
_geom_angle_atom_site_label_2
_geom_angle_atom_site_label_3
_geom_angle
_geom_angle_site_symmetry_1
_geom_angle_site_symmetry_3
_geom_angle_publ_flag
C8 O1 C9 115.3(5) . . ?
C3 C4 C5 120.0(5) . . ?
C3 C4 C9 117.8(5) . . ?
C5 C4 C9 122.0(5) . . ?
C16 N1 C9 114.1(5) . . ?
O2 C16 N1 126.0(5) . . ?
O2 C16 C15 127.8(6) . . ?
N1 C16 C15 106.2(5) . . ?
N1 C9 O1 108.9(5) . . ?
N1 C9 C10 102.1(5) . . ?
O1 C9 C10 106.1(5) . . ?
N1 C9 C4 111.2(5) . . ?
O1 C9 C4 110.9(5) . . ?
C10 C9 C4 116.9(5) . . ?
C1 C2 C3 121.7(6) . . ?
C4 C3 C2 118.9(6) . . ?
C4 C3 C7 118.3(6) . . ?
C2 C3 C7 122.7(6) . . ?
C6 C1 C2 118.3(6) . . ?
C6 C1 C17 120.8(6) . . ?
C2 C1 C17 120.9(6) . . ?
C5 C6 C1 121.1(6) . . ?
C11 C10 C15 120.0(6) . . ?
C11 C10 C9 130.3(6) . . ?
C15 C10 C9 109.7(5) . . ?
C6 C5 C4 119.9(6) . . ?
C8 C7 C3 119.7(6) . . ?
C15 C14 C13 117.7(7) . . ?
C14 C15 C10 121.7(6) . . ?
C14 C15 C16 130.5(6) . . ?
C10 C15 C16 107.9(5) . . ?
C7 C8 O1 123.3(6) . . ?
C12 C11 C10 118.0(7) . . ?
C12 C13 C14 120.4(7) . . ?
C13 C12 C11 122.2(7) . . ?

loop_
_geom_bond_atom_site_label_1
_geom_bond_atom_site_label_2
_geom_bond_distance
_geom_bond_site_symmetry_2
_geom_bond_publ_flag
O1 C8 1.368(9) . ?
O1 C9 1.462(7) . ?
C4 C3 1.382(8) . ?
C4 C5 1.388(8) . ?
C4 C9 1.515(8) . ?
N1 C16 1.354(7) . ?
N1 C9 1.447(7) . ?
C16 O2 1.220(7) . ?
C16 C15 1.485(8) . ?
C9 C10 1.495(9) . ?
C2 C1 1.384(9) . ?
C2 C3 1.388(9) . ?
C3 C7 1.445(9) . ?
C1 C6 1.379(10) . ?
C1 C17 1.517(9) . ?
C6 C5 1.378(9) . ?
C10 C11 1.383(9) . ?
C10 C15 1.391(9) . ?
C7 C8 1.321(10) . ?
C14 C15 1.378(9) . ?
C14 C13 1.387(11) . ?
C11 C12 1.374(12) . ?
C13 C12 1.372(13) . ?
